data_7106319
loop_
_publ_author_name
'Koji Tsukamoto'
'Yuka Shinohara'
'Shogo Iwasaki'
'Hatsuo Maeda'

_publ_section_title
;
 A coumarin-based fluorescent probe for Hg2+ and Ag+ with an
 N'-acetylthioureido group as a fluorescence switch
;
_journal_name_full Chem.Commun.
_journal_page_first 5073
_journal_paper_doi 10.1039/c1cc10933b
_journal_volume 47
_journal_year 2011
_chemical_formula_moiety 'C12 H12 N2 O3 S'
_chemical_formula_sum 'C12 H12 N2 O3 S'
_chemical_formula_weight 264.31
_chemical_name_systematic
;
?
;
_space_group_IT_number 14
_symmetry_cell_setting monoclinic
_symmetry_space_group_name_Hall '-P 2ybc'
_symmetry_space_group_name_H-M 'P 1 21/c 1'
_atom_sites_solution_hydrogens geom
_atom_sites_solution_primary direct
_atom_sites_solution_secondary difmap
_audit_creation_method SHELXL-97
_cell_angle_alpha 90.00
_cell_angle_beta 92.804(1)
_cell_angle_gamma 90.00
_cell_formula_units_Z 4
_cell_length_a 7.9012(1)
_cell_length_b 16.4201(3)
_cell_length_c 9.3473(2)
_cell_measurement_reflns_used 12381
_cell_measurement_temperature 300(2)
_cell_measurement_theta_max 136.47
_cell_measurement_theta_min 9.47
_cell_volume 1211.25(4)
_computing_cell_refinement PROCESS-AUTO
_computing_data_collection 'PROCESS-AUTO (Rigaku, 2003)'
_computing_data_reduction 'CrystalStructure (Rigaku/MSC, 2004)'
_computing_molecular_graphics 'ORTEPIII (Johnson et al., 1996)'
_computing_publication_material SHELXL-97
_computing_structure_refinement 'SHELXL-97 (Sheldrick, 1997)'
_computing_structure_solution 'SIR97 (Altomare et al., 1999)'
_diffrn_ambient_temperature 300(2)
_diffrn_measured_fraction_theta_full 1.000
_diffrn_measured_fraction_theta_max 1.000
_diffrn_measurement_device_type 'Rigaku R-AXIS RAPID'
_diffrn_measurement_method \w
_diffrn_radiation_monochromator graphite
_diffrn_radiation_source 'fine-focus sealed tube'
_diffrn_radiation_type CuK\a
_diffrn_radiation_wavelength 1.54178
_diffrn_reflns_av_R_equivalents 0.0851
_diffrn_reflns_av_sigmaI/netI 0.0453
_diffrn_reflns_limit_h_max 9
_diffrn_reflns_limit_h_min -9
_diffrn_reflns_limit_k_max 19
_diffrn_reflns_limit_k_min -19
_diffrn_reflns_limit_l_max 11
_diffrn_reflns_limit_l_min -10
_diffrn_reflns_number 13375
_diffrn_reflns_theta_full 68.23
_diffrn_reflns_theta_max 68.23
_diffrn_reflns_theta_min 5.39
_exptl_absorpt_coefficient_mu 2.416
_exptl_absorpt_correction_T_max 0.718
_exptl_absorpt_correction_T_min 0.353
_exptl_absorpt_correction_type numerical
_exptl_absorpt_process_details '(NUMABS; Higashi, 1998)'
_exptl_crystal_colour yellow
_exptl_crystal_density_diffrn 1.449
_exptl_crystal_density_method 'not measured'
_exptl_crystal_description block
_exptl_crystal_F_000 552
_exptl_crystal_size_max 0.5
_exptl_crystal_size_mid 0.35
_exptl_crystal_size_min 0.15
_refine_diff_density_max 0.225
_refine_diff_density_min -0.220
_refine_diff_density_rms 0.046
_refine_ls_extinction_coef 0.0266(16)
_refine_ls_extinction_expression Fc^*^=kFc[1+0.001xFc^2^\l^3^/sin(2\q)]^-1/4^
_refine_ls_extinction_method SHELXL
_refine_ls_goodness_of_fit_ref 1.073
_refine_ls_hydrogen_treatment mixed
_refine_ls_matrix_type full
_refine_ls_number_parameters 174
_refine_ls_number_reflns 2217
_refine_ls_number_restraints 0
_refine_ls_restrained_S_all 1.073
_refine_ls_R_factor_all 0.0396
_refine_ls_R_factor_gt 0.0368
_refine_ls_shift/su_max 0.000
_refine_ls_shift/su_mean 0.000
_refine_ls_structure_factor_coef Fsqd
_refine_ls_weighting_details 'calc w=1/[\s^2^(Fo^2^)+(0.0546P)^2^+0.2697P] where P=(Fo^2^+2Fc^2^)/3'
_refine_ls_weighting_scheme calc
_refine_ls_wR_factor_gt 0.1036
_refine_ls_wR_factor_ref 0.1059
_reflns_number_gt 2030
_reflns_number_total 2217
_reflns_threshold_expression >2sigma(I)
_cod_data_source_file c1cc10933b.txt
_cod_data_source_block et5
_cod_original_sg_symbol_H-M 'P 21/c'
_cod_database_code 7106319

loop_
_symmetry_equiv_pos_as_xyz
'x, y, z'
'-x, y+1/2, -z+1/2'
'-x, -y, -z'
'x, -y-1/2, z-1/2'

loop_
_atom_site_label
_atom_site_type_symbol
_atom_site_fract_x
_atom_site_fract_y
_atom_site_fract_z
_atom_site_U_iso_or_equiv
_atom_site_adp_type
_atom_site_occupancy
_atom_site_symmetry_multiplicity
_atom_site_calc_flag
_atom_site_refinement_flags
_atom_site_disorder_assembly
_atom_site_disorder_group
S1 S 0.61358(5) 0.23506(2) 0.40177(5) 0.0433(2) Uani 1 1 d . . .
O1 O 0.86994(16) -0.04404(9) 0.59176(16) 0.0604(4) Uani 1 1 d . . .
O2 O 0.65404(13) -0.05561(7) 0.72827(12) 0.0406(3) Uani 1 1 d . . .
O3 O 0.19722(16) -0.09216(8) 1.03300(15) 0.0524(4) Uani 1 1 d . . .
H3O H 0.248(3) -0.1363(17) 1.052(3) 0.079 Uiso 1 1 d . . .
N1 N 0.78481(18) 0.09937(8) 0.48504(16) 0.0411(4) Uani 1 1 d . . .
H1N H 0.867(2) 0.0701(13) 0.476(2) 0.049 Uiso 1 1 d . . .
N2 N 0.91388(18) 0.18004(8) 0.33069(16) 0.0406(4) Uani 1 1 d . . .
H2N H 0.995(2) 0.1445(13) 0.343(2) 0.049 Uiso 1 1 d . . .
C1 C 0.7404(2) -0.01334(10) 0.63259(18) 0.0400(4) Uani 1 1 d . . .
C2 C 0.6761(2) 0.06526(9) 0.58240(18) 0.0363(4) Uani 1 1 d . . .
C3 C 0.5305(2) 0.09441(10) 0.63279(19) 0.0415(4) Uani 1 1 d . . .
H3 H 0.4889 0.1447 0.6018 0.050 Uiso 1 1 calc R . .
C4 C 0.4406(2) 0.04792(9) 0.73376(18) 0.0385(4) Uani 1 1 d . . .
C5 C 0.2884(2) 0.07231(11) 0.7916(2) 0.0513(5) Uani 1 1 d . . .
H5 H 0.2404 0.1219 0.7635 0.062 Uiso 1 1 calc R . .
C6 C 0.2085(2) 0.02497(11) 0.8885(2) 0.0513(5) Uani 1 1 d . . .
H6 H 0.1071 0.0424 0.9248 0.062 Uiso 1 1 calc R . .
C7 C 0.2792(2) -0.04928(10) 0.93272(19) 0.0403(4) Uani 1 1 d . . .
C8 C 0.4283(2) -0.07606(9) 0.87724(18) 0.0373(4) Uani 1 1 d . . .
H8 H 0.4757 -0.1258 0.9049 0.045 Uiso 1 1 calc R . .
C9 C 0.50467(18) -0.02700(9) 0.77994(17) 0.0341(4) Uani 1 1 d . . .
C10 C 0.7768(2) 0.16913(9) 0.40614(17) 0.0345(4) Uani 1 1 d . . .
C11 C 0.9423(2) 0.24750(11) 0.2342(2) 0.0454(4) Uani 1 1 d . . .
H11A H 0.9600 0.2973 0.2887 0.054 Uiso 1 1 calc R . .
H11B H 0.8437 0.2549 0.1695 0.054 Uiso 1 1 calc R . .
C12 C 1.0955(3) 0.22995(12) 0.1496(2) 0.0542(5) Uani 1 1 d . . .
H12A H 1.1927 0.2227 0.2141 0.081 Uiso 1 1 calc R . .
H12B H 1.1151 0.2747 0.0865 0.081 Uiso 1 1 calc R . .
H12C H 1.0765 0.1812 0.0943 0.081 Uiso 1 1 calc R . .

loop_
_atom_site_aniso_label
_atom_site_aniso_U_11
_atom_site_aniso_U_22
_atom_site_aniso_U_33
_atom_site_aniso_U_23
_atom_site_aniso_U_13
_atom_site_aniso_U_12
S1 0.0448(3) 0.0333(3) 0.0522(3) 0.00468(16) 0.0063(2) 0.00578(16)
O1 0.0497(8) 0.0525(8) 0.0818(10) 0.0270(7) 0.0336(7) 0.0196(6)
O2 0.0381(6) 0.0331(6) 0.0518(7) 0.0087(5) 0.0161(5) 0.0066(4)
O3 0.0468(7) 0.0451(7) 0.0672(9) 0.0117(6) 0.0243(6) 0.0006(5)
N1 0.0406(7) 0.0338(7) 0.0500(9) 0.0083(6) 0.0136(6) 0.0065(6)
N2 0.0411(7) 0.0359(7) 0.0454(9) 0.0094(6) 0.0081(6) 0.0029(6)
C1 0.0366(8) 0.0379(9) 0.0463(10) 0.0063(7) 0.0103(7) 0.0023(7)
C2 0.0368(8) 0.0313(8) 0.0413(9) 0.0017(6) 0.0067(7) -0.0006(6)
C3 0.0430(9) 0.0319(8) 0.0501(10) 0.0057(7) 0.0080(8) 0.0051(7)
C4 0.0374(8) 0.0330(8) 0.0457(10) 0.0025(7) 0.0081(7) 0.0030(6)
C5 0.0448(10) 0.0413(9) 0.0691(13) 0.0121(9) 0.0178(9) 0.0133(8)
C6 0.0411(9) 0.0468(10) 0.0675(13) 0.0068(9) 0.0201(9) 0.0094(8)
C7 0.0365(8) 0.0370(9) 0.0480(10) -0.0008(7) 0.0094(7) -0.0047(7)
C8 0.0375(8) 0.0296(8) 0.0453(10) 0.0009(7) 0.0059(7) -0.0005(6)
C9 0.0309(8) 0.0323(8) 0.0396(9) -0.0017(6) 0.0066(6) 0.0005(6)
C10 0.0409(8) 0.0301(7) 0.0325(8) -0.0014(6) 0.0008(6) -0.0026(6)
C11 0.0503(10) 0.0404(9) 0.0461(11) 0.0114(7) 0.0086(8) -0.0012(7)
C12 0.0617(12) 0.0504(10) 0.0519(12) 0.0045(8) 0.0172(10) -0.0066(9)

loop_
_atom_type_symbol
_atom_type_description
_atom_type_scat_dispersion_real
_atom_type_scat_dispersion_imag
_atom_type_scat_source
C C 0.0181 0.0091 'International Tables Vol C Tables 4.2.6.8 and 6.1.1.4'
H H 0.0000 0.0000 'International Tables Vol C Tables 4.2.6.8 and 6.1.1.4'
N N 0.0311 0.0180 'International Tables Vol C Tables 4.2.6.8 and 6.1.1.4'
O O 0.0492 0.0322 'International Tables Vol C Tables 4.2.6.8 and 6.1.1.4'
S S 0.3331 0.5567 'International Tables Vol C Tables 4.2.6.8 and 6.1.1.4'

loop_
_geom_angle_atom_site_label_1
_geom_angle_atom_site_label_2
_geom_angle_atom_site_label_3
_geom_angle
_geom_angle_site_symmetry_1
_geom_angle_site_symmetry_3
_geom_angle_publ_flag
C1 O2 C9 121.87(13) . . ?
C7 O3 H3O 110.4(17) . . ?
C10 N1 C2 132.49(14) . . ?
C10 N1 H1N 116.9(14) . . ?
C2 N1 H1N 110.6(14) . . ?
C10 N2 C11 125.82(15) . . ?
C10 N2 H2N 116.9(13) . . ?
C11 N2 H2N 117.2(13) . . ?
O1 C1 O2 117.13(15) . . ?
O1 C1 C2 123.42(15) . . ?
O2 C1 C2 119.44(13) . . ?
C3 C2 N1 130.17(15) . . ?
C3 C2 C1 119.40(14) . . ?
N1 C2 C1 110.42(13) . . ?
C2 C3 C4 119.98(15) . . ?
C2 C3 H3 120.0 . . ?
C4 C3 H3 120.0 . . ?
C9 C4 C5 116.05(15) . . ?
C9 C4 C3 119.49(14) . . ?
C5 C4 C3 124.46(15) . . ?
C6 C5 C4 121.67(16) . . ?
C6 C5 H5 119.2 . . ?
C4 C5 H5 119.2 . . ?
C5 C6 C7 119.99(16) . . ?
C5 C6 H6 120.0 . . ?
C7 C6 H6 120.0 . . ?
O3 C7 C8 122.47(15) . . ?
O3 C7 C6 117.28(15) . . ?
C8 C7 C6 120.24(15) . . ?
C9 C8 C7 118.10(15) . . ?
C9 C8 H8 121.0 . . ?
C7 C8 H8 121.0 . . ?
C8 C9 O2 116.26(14) . . ?
C8 C9 C4 123.94(14) . . ?
O2 C9 C4 119.80(14) . . ?
N2 C10 N1 112.47(14) . . ?
N2 C10 S1 122.84(12) . . ?
N1 C10 S1 124.70(12) . . ?
N2 C11 C12 109.43(15) . . ?
N2 C11 H11A 109.8 . . ?
C12 C11 H11A 109.8 . . ?
N2 C11 H11B 109.8 . . ?
C12 C11 H11B 109.8 . . ?
H11A C11 H11B 108.2 . . ?
C11 C12 H12A 109.5 . . ?
C11 C12 H12B 109.5 . . ?
H12A C12 H12B 109.5 . . ?
C11 C12 H12C 109.5 . . ?
H12A C12 H12C 109.5 . . ?
H12B C12 H12C 109.5 . . ?

loop_
_geom_bond_atom_site_label_1
_geom_bond_atom_site_label_2
_geom_bond_distance
_geom_bond_site_symmetry_2
_geom_bond_publ_flag
S1 C10 1.6829(16) . ?
O1 C1 1.2189(19) . ?
O2 C1 1.3443(19) . ?
O2 C9 1.3793(17) . ?
O3 C7 1.362(2) . ?
O3 H3O 0.84(3) . ?
N1 C10 1.362(2) . ?
N1 C2 1.399(2) . ?
N1 H1N 0.81(2) . ?
N2 C10 1.333(2) . ?
N2 C11 1.453(2) . ?
N2 H2N 0.87(2) . ?
C1 C2 1.456(2) . ?
C2 C3 1.352(2) . ?
C3 C4 1.429(2) . ?
C3 H3 0.9300 . ?
C4 C9 1.391(2) . ?
C4 C5 1.401(2) . ?
C5 C6 1.371(2) . ?
C5 H5 0.9300 . ?
C6 C7 1.395(2) . ?
C6 H6 0.9300 . ?
C7 C8 1.382(2) . ?
C8 C9 1.376(2) . ?
C8 H8 0.9300 . ?
C11 C12 1.506(3) . ?
C11 H11A 0.9700 . ?
C11 H11B 0.9700 . ?
C12 H12A 0.9600 . ?
C12 H12B 0.9600 . ?
C12 H12C 0.9600 . ?

loop_
_cod_related_entry_id
_cod_related_entry_database
_cod_related_entry_code
1 ChemSpider 30653279
